data_2311984
loop_
_publ_author_name
'D\"oring, Cindy'
'Sui, Zhihong'
'Jones, Peter G.'

_publ_section_title
;
 3,4-Lutidinium salts with the diiodidoaurate(I) anion: structure of
 [(3,4-lut)<sub>2</sub>H]<sup>+</sup>&#x00B7;[AuI<sub>2</sub>]<sup>-</sup>
 and of two polymorphs of
 [(3,4-lut)<sub>2</sub>H<sup>+</sup>]<sub>2</sub>&#x00B7;[AuI<sub>2</sub>]<sup>-</sup>&#x00B7;I<sup/>.
;
_journal_coeditor_code KY3135
_journal_issue 'Pt 3'
_journal_name_full 'Acta crystallographica. Section C, Structural chemistry'
_journal_page_first 289
_journal_page_last 294
_journal_paper_doi 10.1107/S2053229618002218
_journal_volume 74
_journal_year 2018
_chemical_formula_iupac '(C14 H19 N2) [Au I2]'
_chemical_formula_moiety 'C14 H19 N2 +, Au I2 -'
_chemical_formula_sum 'C14 H19 Au I2 N2'
_chemical_formula_weight 666.08
_chemical_name_systematic
;
3,4-Dimethylpyridine--3,4-dimethylpyridinium diiodidoaurate(I)
;
_space_group_crystal_system monoclinic
_space_group_IT_number 13
_space_group_name_Hall '-P 2yc'
_space_group_name_H-M_alt 'P 1 2/c 1'
_atom_sites_solution_hydrogens mixed
_audit_creation_method SHELXL-2017/1
_cell_angle_alpha 90
_cell_angle_beta 116.528(4)
_cell_angle_gamma 90
_cell_formula_units_Z 4
_cell_length_a 15.5270(5)
_cell_length_b 7.468020(10)
_cell_length_c 17.0254(5)
_cell_measurement_reflns_used 24363
_cell_measurement_temperature 105(2)
_cell_measurement_theta_max 30.7850
_cell_measurement_theta_min 2.6600
_cell_volume 1766.35(10)
_computing_cell_refinement
;
CrysAlis PRO (Rigaku OD, 2015)
;
_computing_data_collection
;
CrysAlis PRO (Rigaku OD, 2015)
;
_computing_data_reduction
;
CrysAlis PRO (Rigaku OD, 2015)
;
_computing_molecular_graphics
;
XP (Siemens, 1994)
;
_computing_publication_material
;
SHELXL2017 (Sheldrick, 2015)
;
_computing_structure_refinement
;
SHELXL2017 (Sheldrick, 2015)
;
_computing_structure_solution
;
SHELXL97 (Sheldrick, 2008)
;
_diffrn_ambient_temperature 105(2)
_diffrn_detector_area_resol_mean 16.1419
_diffrn_measured_fraction_theta_full 0.998
_diffrn_measured_fraction_theta_max 0.956
_diffrn_measurement_device_type 'Oxford Diffraction Xcalibur Eos'
_diffrn_measurement_method \w-scan
_diffrn_radiation_type MoK\a
_diffrn_radiation_wavelength 0.71073
_diffrn_reflns_av_R_equivalents 0.0484
_diffrn_reflns_limit_h_max 21
_diffrn_reflns_limit_h_min -22
_diffrn_reflns_limit_k_max 10
_diffrn_reflns_limit_k_min -10
_diffrn_reflns_limit_l_max 24
_diffrn_reflns_limit_l_min -24
_diffrn_reflns_number 90918
_diffrn_reflns_theta_full 30.000
_diffrn_reflns_theta_max 31.130
_diffrn_reflns_theta_min 2.408
_exptl_absorpt_coefficient_mu 11.815
_exptl_absorpt_correction_T_max 1.00000
_exptl_absorpt_correction_T_min 0.55791
_exptl_absorpt_correction_type multi-scan
_exptl_absorpt_process_details
;
(CrysAlis PRO; Rigaku OD, 2015)
;
_exptl_crystal_colour orange
_exptl_crystal_density_diffrn 2.505
_exptl_crystal_description block
_exptl_crystal_F_000 1208
_exptl_crystal_size_max 0.10
_exptl_crystal_size_mid 0.10
_exptl_crystal_size_min 0.07
_refine_diff_density_max 1.071
_refine_diff_density_min -1.178
_refine_ls_extinction_method none
_refine_ls_goodness_of_fit_ref 1.098
_refine_ls_hydrogen_treatment mixed
_refine_ls_matrix_type full
_refine_ls_number_parameters 182
_refine_ls_number_reflns 5434
_refine_ls_number_restraints 9
_refine_ls_restrained_S_all 1.097
_refine_ls_R_factor_all 0.0270
_refine_ls_R_factor_gt 0.0207
_refine_ls_shift/su_max 0.002
_refine_ls_shift/su_mean 0.000
_refine_ls_structure_factor_coef Fsqd
_refine_ls_weighting_details 'w=1/[\s^2^(Fo^2^)+(0.0148P)^2^+1.8741P] where P=(Fo^2^+2Fc^2^)/3'
_refine_ls_weighting_scheme calc
_refine_ls_wR_factor_gt 0.0396
_refine_ls_wR_factor_ref 0.0411
_reflns_number_gt 4885
_reflns_number_total 5434
_reflns_threshold_expression 'I > 2\s(I)'
_cod_data_source_file ky3135sup1.cif
_cod_data_source_block 1
_cod_original_cell_volume 1766.34(10)
_cod_original_sg_symbol_H-M 'P 2/c'
_cod_database_code 2311984
_shelx_space_group_comment
;
The symmetry employed for this shelxl refinement is uniquely defined
by the following loop, which should always be used as a source of
symmetry information in preference to the above space-group names.
They are only intended as comments.
;
_shelx_estimated_absorpt_t_min 0.385
_shelx_estimated_absorpt_t_max 0.492

loop_
_space_group_symop_operation_xyz
'x, y, z'
'-x, y, -z+1/2'
'-x, -y, -z'
'x, -y, z-1/2'

loop_
_atom_site_type_symbol
_atom_site_label
_atom_site_fract_x
_atom_site_fract_y
_atom_site_fract_z
_atom_site_U_iso_or_equiv
_atom_site_adp_type
_atom_site_calc_flag
_atom_site_occupancy
Au Au1 0.25903(2) 0.93379(2) 0.31445(2) 0.01825(3) Uani d 1
I I1 0.16641(2) 0.97466(2) 0.40452(2) 0.02499(5) Uani d 1
I I2 0.35148(2) 0.88824(2) 0.22507(2) 0.02128(4) Uani d 1
N N11 0.04319(17) 0.4279(3) 0.19872(15) 0.0204(5) Uani d 1
H H01 0.015(3) 0.416(3) 0.232(3) 0.024 Uiso d 0.5
C C12 0.0387(2) 0.5861(4) 0.15969(19) 0.0221(6) Uani d 1
H H12 0.002830 0.680136 0.168608 0.027 Uiso calc 1
C C13 0.08380(19) 0.6187(4) 0.10718(18) 0.0195(5) Uani d 1
C C14 0.1379(2) 0.4800(4) 0.09541(18) 0.0207(6) Uani d 1
C C15 0.1415(2) 0.3167(4) 0.13683(19) 0.0234(6) Uani d 1
H H15 0.177434 0.220090 0.129972 0.028 Uiso calc 1
C C16 0.0940(2) 0.2943(4) 0.18713(18) 0.0230(6) Uani d 1
H H16 0.097097 0.181916 0.214387 0.028 Uiso calc 1
C C17 0.0743(2) 0.7986(4) 0.0648(2) 0.0294(7) Uani d 1
H H17A 0.034264 0.876641 0.081213 0.044 Uiso calc 1
H H17B 0.044323 0.784461 0.000853 0.044 Uiso calc 1
H H17C 0.138292 0.852215 0.084659 0.044 Uiso calc 1
C C18 0.1904(2) 0.5068(5) 0.0414(2) 0.0323(7) Uani d 1
H H18A 0.240198 0.598378 0.068794 0.048 Uiso calc 1
H H18B 0.145081 0.545740 -0.017685 0.048 Uiso calc 1
H H18C 0.220557 0.393900 0.037688 0.048 Uiso calc 1
N N21 0.51421(17) 0.6874(3) 0.67913(15) 0.0189(5) Uani d 1
H H02 0.503(2) 0.685(5) 0.724(2) 0.023 Uiso d 0.5
C C22 0.5943(2) 0.6129(3) 0.68240(18) 0.0190(5) Uani d 1
H H22 0.636015 0.551261 0.734393 0.023 Uiso calc 1
C C23 0.61934(19) 0.6209(3) 0.61465(17) 0.0154(5) Uani d 1
C C24 0.55649(18) 0.7109(3) 0.53747(17) 0.0154(5) Uani d 1
C C25 0.47362(19) 0.7874(3) 0.53512(18) 0.0179(5) Uani d 1
H H25 0.429858 0.848738 0.483912 0.022 Uiso calc 1
C C26 0.4547(2) 0.7746(3) 0.60676(18) 0.0196(5) Uani d 1
H H26 0.398293 0.828794 0.604509 0.023 Uiso calc 1
C C27 0.7107(2) 0.5362(4) 0.62314(19) 0.0203(5) Uani d 1
H H27A 0.744391 0.480406 0.681127 0.031 Uiso calc 1
H H27B 0.751906 0.627943 0.616294 0.031 Uiso calc 1
H H27C 0.695350 0.444721 0.577551 0.031 Uiso calc 1
C C28 0.5793(2) 0.7264(4) 0.46125(17) 0.0200(5) Uani d 1
H H28A 0.638341 0.796680 0.478534 0.030 Uiso calc 1
H H28B 0.526015 0.786188 0.412443 0.030 Uiso calc 1
H H28C 0.588608 0.606633 0.442803 0.030 Uiso calc 1

loop_
_atom_site_aniso_label
_atom_site_aniso_U_11
_atom_site_aniso_U_22
_atom_site_aniso_U_33
_atom_site_aniso_U_12
_atom_site_aniso_U_13
_atom_site_aniso_U_23
Au1 0.01953(5) 0.01514(5) 0.01951(6) -0.00032(4) 0.00822(4) 0.00105(4)
I1 0.02956(10) 0.02067(9) 0.03144(10) -0.00359(7) 0.01963(9) -0.00095(7)
I2 0.02285(9) 0.02021(9) 0.02230(9) -0.00231(6) 0.01143(7) -0.00114(7)
N11 0.0207(12) 0.0216(12) 0.0205(12) 0.0007(9) 0.0107(10) 0.0032(9)
C12 0.0186(13) 0.0210(13) 0.0261(15) 0.0027(10) 0.0094(12) 0.0017(11)
C13 0.0161(13) 0.0218(13) 0.0165(13) -0.0010(10) 0.0035(10) 0.0024(10)
C14 0.0180(13) 0.0266(14) 0.0155(13) -0.0051(10) 0.0055(11) -0.0064(10)
C15 0.0242(14) 0.0208(13) 0.0254(15) -0.0011(11) 0.0112(12) -0.0055(11)
C16 0.0248(14) 0.0216(13) 0.0199(14) 0.0005(11) 0.0077(12) 0.0025(11)
C17 0.0267(15) 0.0260(15) 0.0335(17) -0.0017(12) 0.0118(14) 0.0099(13)
C18 0.0376(18) 0.0348(17) 0.0326(18) -0.0111(14) 0.0229(15) -0.0106(14)
N21 0.0274(12) 0.0163(10) 0.0171(11) -0.0031(9) 0.0137(10) -0.0019(8)
C22 0.0254(14) 0.0124(11) 0.0184(13) -0.0028(10) 0.0090(11) -0.0009(9)
C23 0.0179(12) 0.0108(11) 0.0176(12) -0.0031(9) 0.0080(10) -0.0016(9)
C24 0.0182(12) 0.0113(11) 0.0165(12) -0.0044(9) 0.0076(10) -0.0029(9)
C25 0.0199(13) 0.0136(12) 0.0197(13) -0.0001(9) 0.0082(11) 0.0005(10)
C26 0.0206(13) 0.0152(12) 0.0246(14) -0.0019(10) 0.0115(11) -0.0030(10)
C27 0.0201(13) 0.0172(12) 0.0236(14) 0.0013(10) 0.0097(11) 0.0008(10)
C28 0.0236(14) 0.0208(13) 0.0178(13) -0.0017(10) 0.0111(11) -0.0002(10)

loop_
_atom_type_symbol
_atom_type_description
_atom_type_scat_dispersion_real
_atom_type_scat_dispersion_imag
_atom_type_scat_source
C C 0.0033 0.0016 'International Tables Vol C Tables 4.2.6.8 and 6.1.1.4'
H H 0.0000 0.0000 'International Tables Vol C Tables 4.2.6.8 and 6.1.1.4'
N N 0.0061 0.0033 'International Tables Vol C Tables 4.2.6.8 and 6.1.1.4'
I I -0.4742 1.8119 'International Tables Vol C Tables 4.2.6.8 and 6.1.1.4'
Au Au -2.0133 8.8022 'International Tables Vol C Tables 4.2.6.8 and 6.1.1.4'

loop_
_geom_angle_atom_site_label_1
_geom_angle_atom_site_label_2
_geom_angle_atom_site_label_3
_geom_angle
_geom_angle_publ_flag
I2 Au1 I1 179.176(7) y
C16 N11 C12 119.1(2) y
C16 N11 H01 121.7(11) y
C12 N11 H01 119.2(11) y
N11 C12 C13 123.1(3) ?
N11 C12 H12 118.4 ?
C13 C12 H12 118.4 ?
C12 C13 C14 118.1(3) ?
C12 C13 C17 120.0(3) ?
C14 C13 C17 121.9(3) ?
C15 C14 C13 117.6(3) ?
C15 C14 C18 121.2(3) ?
C13 C14 C18 121.1(3) ?
C16 C15 C14 120.7(3) ?
C16 C15 H15 119.6 ?
C14 C15 H15 119.6 ?
N11 C16 C15 121.3(3) ?
N11 C16 H16 119.4 ?
C15 C16 H16 119.4 ?
C13 C17 H17A 109.5 ?
C13 C17 H17B 109.5 ?
H17A C17 H17B 109.5 ?
C13 C17 H17C 109.5 ?
H17A C17 H17C 109.5 ?
H17B C17 H17C 109.5 ?
C14 C18 H18A 109.5 ?
C14 C18 H18B 109.5 ?
H18A C18 H18B 109.5 ?
C14 C18 H18C 109.5 ?
H18A C18 H18C 109.5 ?
H18B C18 H18C 109.5 ?
C26 N21 C22 119.2(2) y
C26 N21 H02 120.4(12) ?
C22 N21 H02 120.3(12) ?
N21 C22 C23 123.5(3) ?
N21 C22 H22 118.2 ?
C23 C22 H22 118.2 ?
C22 C23 C24 117.8(2) ?
C22 C23 C27 120.7(2) ?
C24 C23 C27 121.5(2) ?
C25 C24 C23 118.0(2) ?
C25 C24 C28 121.2(2) ?
C23 C24 C28 120.8(2) ?
C26 C25 C24 120.3(2) ?
C26 C25 H25 119.8 ?
C24 C25 H25 119.8 ?
N21 C26 C25 121.2(3) ?
N21 C26 H26 119.4 ?
C25 C26 H26 119.4 ?
C23 C27 H27A 109.5 ?
C23 C27 H27B 109.5 ?
H27A C27 H27B 109.5 ?
C23 C27 H27C 109.5 ?
H27A C27 H27C 109.5 ?
H27B C27 H27C 109.5 ?
C24 C28 H28A 109.5 ?
C24 C28 H28B 109.5 ?
H28A C28 H28B 109.5 ?
C24 C28 H28C 109.5 ?
H28A C28 H28C 109.5 ?
H28B C28 H28C 109.5 ?

loop_
_geom_bond_atom_site_label_1
_geom_bond_atom_site_label_2
_geom_bond_distance
_geom_bond_publ_flag
Au1 I2 2.5385(2) y
Au1 I1 2.5460(2) y
N11 C16 1.340(4) ?
N11 C12 1.342(4) ?
N11 H01 0.86(4) ?
C12 C13 1.381(4) ?
C12 H12 0.9500 ?
C13 C14 1.403(4) ?
C13 C17 1.501(4) ?
C14 C15 1.397(4) ?
C14 C18 1.490(4) ?
C15 C16 1.368(4) ?
C15 H15 0.9500 ?
C16 H16 0.9500 ?
C17 H17A 0.9800 ?
C17 H17B 0.9800 ?
C17 H17C 0.9800 ?
C18 H18A 0.9800 ?
C18 H18B 0.9800 ?
C18 H18C 0.9800 ?
N21 C26 1.334(4) ?
N21 C22 1.341(4) ?
N21 H02 0.86(4) ?
C22 C23 1.373(4) ?
C22 H22 0.9500 ?
C23 C24 1.409(4) ?
C23 C27 1.500(4) ?
C24 C25 1.392(4) ?
C24 C28 1.495(4) ?
C25 C26 1.380(4) ?
C25 H25 0.9500 ?
C26 H26 0.9500 ?
C27 H27A 0.9800 ?
C27 H27B 0.9800 ?
C27 H27C 0.9800 ?
C28 H28A 0.9800 ?
C28 H28B 0.9800 ?
C28 H28C 0.9800 ?

loop_
_geom_hbond_atom_site_label_D
_geom_hbond_atom_site_label_H
_geom_hbond_atom_site_label_A
_geom_hbond_site_symmetry_A
_geom_hbond_distance_DH
_geom_hbond_distance_HA
_geom_hbond_distance_DA
_geom_hbond_angle_DHA
_geom_hbond_publ_flag
N11 H01 N11 2 0.86(4) 1.78(4) 2.634(5) 171(2) yes
N21 H02 N21 2_656 0.86(4) 1.78(4) 2.640(4) 177(4) yes
C12 H12 I1 2 0.95 3.22 4.080(3) 151.5 yes
C16 H16 I1 1_545 0.95 3.30 4.116(3) 144.7 yes
C17 H17C I2 . 0.98 3.11 3.990(3) 150.1 yes
C18 H18A I2 . 0.98 3.26 4.142(3) 150.3 yes
C26 H26 I2 4_576 0.95 3.25 3.981(3) 135.6 yes
C28 H28B I2 . 0.98 3.22 4.176(3) 165.0 yes
C16 H16 Au1 1_545 0.95 2.97 3.681(3) 132.5 yes
C25 H25 Au1 . 0.95 2.99 3.903(3) 162.0 yes
C27 H27A Au1 3_666 0.98 3.10 3.636(3) 116.2 yes

loop_
_geom_torsion_atom_site_label_1
_geom_torsion_atom_site_label_2
_geom_torsion_atom_site_label_3
_geom_torsion_atom_site_label_4
_geom_torsion
C16 N11 C12 C13 0.4(4)
N11 C12 C13 C14 -1.0(4)
N11 C12 C13 C17 179.2(3)
C12 C13 C14 C15 0.8(4)
C17 C13 C14 C15 -179.3(3)
C12 C13 C14 C18 -178.5(3)
C17 C13 C14 C18 1.3(4)
C13 C14 C15 C16 -0.2(4)
C18 C14 C15 C16 179.2(3)
C12 N11 C16 C15 0.3(4)
C14 C15 C16 N11 -0.4(4)
C26 N21 C22 C23 0.0(4)
N21 C22 C23 C24 -0.7(4)
N21 C22 C23 C27 179.3(2)
C22 C23 C24 C25 0.6(4)
C27 C23 C24 C25 -179.4(2)
C22 C23 C24 C28 179.5(2)
C27 C23 C24 C28 -0.5(4)
C23 C24 C25 C26 0.1(4)
C28 C24 C25 C26 -178.8(2)
C22 N21 C26 C25 0.8(4)
C24 C25 C26 N21 -0.8(4)
